data_2240134
loop_
_publ_author_name
'Li, Yaping'
'Sun, Dajun'
'Ming, Julia'
'Han, Liying'
'Su, Guanfang'

_publ_section_title
;
 Crystal structure of
 poly[[{\m~2~-1,4-bis[(1<i>H</i>-imidazol-1-yl)methyl]benzene}[\m~6~-5-(4-carboxylatophenoxy)isophthalato]-\m~3~-hydroxido-dicobalt(II)]
 0.25-hydrate]
;
_journal_issue 11
_journal_name_full 'Acta Crystallographica Section E'
_journal_page_first m376
_journal_page_last m377
_journal_paper_doi 10.1107/S1600536814022806
_journal_volume 70
_journal_year 2014
_chemical_formula_iupac '[Co2 (C15 H7 O7) (OH) (C14 H14 N4)], 0.25 H2 O'
_chemical_formula_moiety 'C29 H22 Co2 N4 O8, (O0.25 H0.5)'
_chemical_formula_sum 'C29 H22.5 Co2 N4 O8.25'
_chemical_formula_weight 676.87
_chemical_name_systematic
'Poly[[{\m~2~-1,4-bis[(1<i>H</i>-imidazol-1-yl)methyl]benzene}[\m~6~-5-(4-carboxylatophenoxy)isophthalato]-\m~3~-hydroxido-dicobalt(II)] 0.25-hydrate]'
_space_group_IT_number 2
_symmetry_cell_setting triclinic
_symmetry_space_group_name_Hall '-P 1'
_symmetry_space_group_name_H-M 'P -1'
_atom_sites_solution_hydrogens geom
_atom_sites_solution_primary direct
_atom_sites_solution_secondary difmap
_audit_creation_method SHELXL-97
_cell_angle_alpha 95.5960(10)
_cell_angle_beta 91.4970(10)
_cell_angle_gamma 118.7280(10)
_cell_formula_units_Z 2
_cell_length_a 10.7381(6)
_cell_length_b 10.7477(6)
_cell_length_c 13.5585(12)
_cell_measurement_temperature 173(2)
_cell_volume 1360.85(16)
_computing_cell_refinement
;
SAINT (Bruker, 2010)
;
_computing_data_collection
;
APEX2 (Bruker, 2010)
;
_computing_data_reduction
;
SAINT (Bruker, 2010)
;
_computing_molecular_graphics
;
XP in SHELXTL (Sheldrick, 2008) and DIAMOND (Brandenburg & Putz,
2010)
;
_computing_publication_material
;
publCIF (Westrip, 2010)
;
_computing_structure_refinement
;
SHELXL97 (Sheldrick, 2008)
;
_computing_structure_solution
;
SHELXS97 (Sheldrick, 2008)
;
_diffrn_ambient_temperature 173(2)
_diffrn_measured_fraction_theta_full 0.983
_diffrn_measured_fraction_theta_max 0.983
_diffrn_measurement_device_type 'Bruker APEXII CCD'
_diffrn_measurement_method '\f and \w scans'
_diffrn_radiation_monochromator graphite
_diffrn_radiation_source 'fine-focus sealed tube'
_diffrn_radiation_type MoK\a
_diffrn_radiation_wavelength 0.71073
_diffrn_reflns_av_R_equivalents 0.0244
_diffrn_reflns_av_sigmaI/netI 0.0500
_diffrn_reflns_limit_h_max 7
_diffrn_reflns_limit_h_min -13
_diffrn_reflns_limit_k_max 13
_diffrn_reflns_limit_k_min -12
_diffrn_reflns_limit_l_max 15
_diffrn_reflns_limit_l_min -16
_diffrn_reflns_number 7626
_diffrn_reflns_theta_full 26.07
_diffrn_reflns_theta_max 26.07
_diffrn_reflns_theta_min 2.17
_exptl_absorpt_coefficient_mu 1.281
_exptl_absorpt_correction_T_max 0.8311
_exptl_absorpt_correction_T_min 0.7929
_exptl_absorpt_correction_type multi-scan
_exptl_absorpt_process_details
;
(<i>SADABS</i>; Bruker, 2010)
;
_exptl_crystal_colour red
_exptl_crystal_density_diffrn 1.651
_exptl_crystal_density_method 'not measured'
_exptl_crystal_description block
_exptl_crystal_F_000 688
_exptl_crystal_size_max 0.19
_exptl_crystal_size_mid 0.16
_exptl_crystal_size_min 0.15
_refine_diff_density_max 0.371
_refine_diff_density_min -0.369
_refine_ls_extinction_method none
_refine_ls_goodness_of_fit_ref 1.038
_refine_ls_hydrogen_treatment mixed
_refine_ls_matrix_type full
_refine_ls_number_parameters 396
_refine_ls_number_reflns 5314
_refine_ls_number_restraints 1
_refine_ls_restrained_S_all 1.039
_refine_ls_R_factor_all 0.0471
_refine_ls_R_factor_gt 0.0365
_refine_ls_shift/su_max 0.001
_refine_ls_shift/su_mean 0.000
_refine_ls_structure_factor_coef Fsqd
_refine_ls_weighting_details 'calc w=1/[\s^2^(Fo^2^)+(0.0380P)^2^+0.1129P] where P=(Fo^2^+2Fc^2^)/3'
_refine_ls_weighting_scheme calc
_refine_ls_wR_factor_gt 0.0803
_refine_ls_wR_factor_ref 0.0856
_reflns_number_gt 4359
_reflns_number_total 5314
_reflns_threshold_expression >2sigma(I)
_cod_data_source_file wm5040sup1.cf
_cod_data_source_block I
_cod_database_code 2240134
_cod_database_fobs_code 2240134

loop_
_symmetry_equiv_pos_as_xyz
'x, y, z'
'-x, -y, -z'

loop_
_atom_site_type_symbol
_atom_site_label
_atom_site_fract_x
_atom_site_fract_y
_atom_site_fract_z
_atom_site_U_iso_or_equiv
_atom_site_adp_type
_atom_site_calc_flag
_atom_site_refinement_flags
_atom_site_occupancy
_atom_site_symmetry_multiplicity
C C4 1.2218(3) 0.9155(3) 0.33134(18) 0.0184(6) Uani d . 1 1
C C5 1.3041(3) 1.0414(3) 0.29083(18) 0.0174(6) Uani d . 1 1
H H5 1.3904 1.1145 0.3255 0.021 Uiso calc R 1 1
C C6 1.2583(3) 1.0586(3) 0.19865(18) 0.0142(5) Uani d . 1 1
C C7 1.1319(3) 0.9514(3) 0.14908(18) 0.0149(5) Uani d . 1 1
H H7 1.0997 0.9645 0.0870 0.018 Uiso calc R 1 1
C C8 1.3462(3) 1.1946(3) 0.15375(18) 0.0159(5) Uani d . 1 1
C C9 1.2867(3) 0.9886(3) 0.50570(18) 0.0189(6) Uani d . 1 1
C C10 1.2320(3) 1.0822(3) 0.5104(2) 0.0260(6) Uani d . 1 1
H H10 1.1758 1.0828 0.4553 0.031 Uiso calc R 1 1
C C11 1.2605(3) 1.1752(3) 0.5968(2) 0.0235(6) Uani d . 1 1
H H11 1.2248 1.2409 0.5998 0.028 Uiso calc R 1 1
C C12 1.3400(3) 1.1742(3) 0.67892(19) 0.0191(6) Uani d . 1 1
C C13 1.3897(3) 1.0762(3) 0.67393(19) 0.0217(6) Uani d . 1 1
H H13 1.4413 1.0720 0.7303 0.026 Uiso calc R 1 1
C C14 1.3646(3) 0.9841(3) 0.58730(19) 0.0217(6) Uani d . 1 1
H H14 1.4005 0.9186 0.5839 0.026 Uiso calc R 1 1
C C15 1.3742(3) 1.2825(3) 0.76871(19) 0.0186(6) Uani d . 1 1
C C16 0.8332(3) 0.2942(3) 0.1162(2) 0.0271(7) Uani d . 1 1
H H16 0.9160 0.3856 0.1245 0.033 Uiso calc R 1 1
C C17 0.6168(3) 0.1286(3) 0.0961(2) 0.0338(7) Uani d . 1 1
H H17 0.5157 0.0803 0.0878 0.041 Uiso calc R 1 1
C C18 0.6975(3) 0.0639(3) 0.0971(2) 0.0339(7) Uani d . 1 1
H H18 0.6645 -0.0361 0.0897 0.041 Uiso calc R 1 1
C C19 0.9626(3) 0.1515(3) 0.1249(2) 0.0323(7) Uani d . 1 1
H H19A 1.0080 0.1586 0.0616 0.039 Uiso calc R 1 1
H H19B 0.9334 0.0554 0.1444 0.039 Uiso calc R 1 1
C C20 1.0678(3) 0.2645(3) 0.2043(2) 0.0287(7) Uani d . 1 1
C C21 1.1660(3) 0.3964(4) 0.1793(2) 0.0356(8) Uani d . 1 1
H H21 1.1718 0.4114 0.1113 0.043 Uiso calc R 1 1
C C22 1.2558(3) 0.5068(4) 0.2509(2) 0.0343(8) Uani d . 1 1
H H22 1.3203 0.5975 0.2321 0.041 Uiso calc R 1 1
C C23 1.2520(3) 0.4855(3) 0.3500(2) 0.0281(7) Uani d . 1 1
C C24 1.1572(3) 0.3524(3) 0.3759(2) 0.0342(8) Uani d . 1 1
H H24 1.1557 0.3360 0.4435 0.041 Uiso calc R 1 1
C C25 1.0645(3) 0.2427(3) 0.3038(2) 0.0345(7) Uani d . 1 1
H H25 0.9986 0.1526 0.3226 0.041 Uiso calc R 1 1
C C26 1.3528(3) 0.6094(3) 0.4265(2) 0.0342(8) Uani d . 1 1
H H26A 1.4452 0.6102 0.4324 0.041 Uiso calc R 1 1
H H26B 1.3701 0.7002 0.4029 0.041 Uiso calc R 1 1
C C27 1.3559(3) 0.5860(3) 0.6085(2) 0.0255(6) Uani d . 1 1
H H27 1.4409 0.5794 0.6127 0.031 Uiso calc R 1 1
C C28 1.1671(3) 0.5928(3) 0.6463(2) 0.0288(7) Uani d . 1 1
H H28 1.0927 0.5913 0.6835 0.035 Uiso calc R 1 1
C C29 1.1776(3) 0.6075(3) 0.5482(2) 0.0315(7) Uani d . 1 1
H H29 1.1141 0.6190 0.5047 0.038 Uiso calc R 1 1
N N3 1.2798(2) 0.5803(2) 0.68379(16) 0.0221(5) Uani d . 1 1
N N4 1.2985(3) 0.6023(3) 0.52460(17) 0.0277(6) Uani d . 1 1
O O3 1.30271(18) 1.19794(18) 0.06670(12) 0.0196(4) Uani d . 1 1
O O4 1.45267(18) 1.29275(18) 0.20484(13) 0.0215(4) Uani d . 1 1
O O5 1.2654(2) 0.89221(18) 0.42257(12) 0.0223(4) Uani d . 1 1
O O6 1.4105(2) 1.25737(19) 0.85136(13) 0.0226(4) Uani d . 1 1
O O7 1.3637(2) 1.39052(19) 0.75613(13) 0.0248(4) Uani d . 1 1
O O8 0.58483(19) 0.45012(18) 0.02893(13) 0.0166(4) Uani d D 1 1
O O1W 1.333(2) 0.746(2) 0.1092(16) 0.165(8) Uiso d P 0.25 1
H H8O 0.632(3) 0.422(3) -0.0057(19) 0.030(9) Uiso d D 1 1
C C1 0.9122(3) 0.7102(3) 0.13668(18) 0.0178(6) Uani d . 1 1
C C2 1.0516(3) 0.8247(3) 0.18914(18) 0.0164(5) Uani d . 1 1
C C3 1.0979(3) 0.8066(3) 0.28083(19) 0.0186(6) Uani d . 1 1
H H3 1.0445 0.7200 0.3085 0.022 Uiso calc R 1 1
N N1 0.7019(2) 0.2740(2) 0.10884(17) 0.0235(5) Uani d . 1 1
N N2 0.8355(2) 0.1701(2) 0.11079(16) 0.0225(5) Uani d . 1 1
O O1 0.86795(18) 0.58516(18) 0.15727(14) 0.0230(4) Uani d . 1 1
O O2 0.84879(19) 0.74906(19) 0.07745(13) 0.0236(4) Uani d . 1 1
Co Co1 0.65561(4) 0.43648(3) 0.16976(2) 0.01604(10) Uani d . 1 1
Co Co2 0.63498(4) 0.65449(3) 0.02558(2) 0.01564(10) Uani d . 1 1

loop_
_atom_site_aniso_label
_atom_site_aniso_U_11
_atom_site_aniso_U_22
_atom_site_aniso_U_33
_atom_site_aniso_U_12
_atom_site_aniso_U_13
_atom_site_aniso_U_23
C4 0.0237(14) 0.0168(13) 0.0139(13) 0.0096(12) -0.0039(11) 0.0018(11)
C5 0.0176(13) 0.0149(13) 0.0162(13) 0.0058(11) -0.0041(11) -0.0010(10)
C6 0.0146(13) 0.0114(12) 0.0153(13) 0.0053(10) 0.0013(10) 0.0016(10)
C7 0.0168(13) 0.0147(13) 0.0134(12) 0.0080(11) -0.0032(10) 0.0016(10)
C8 0.0151(13) 0.0157(13) 0.0169(13) 0.0077(11) -0.0019(11) 0.0019(11)
C9 0.0240(14) 0.0160(13) 0.0120(13) 0.0065(12) -0.0025(11) 0.0009(10)
C10 0.0348(17) 0.0297(16) 0.0174(14) 0.0195(14) -0.0073(12) 0.0004(12)
C11 0.0288(16) 0.0224(15) 0.0230(14) 0.0159(13) -0.0035(12) 0.0021(12)
C12 0.0225(14) 0.0146(13) 0.0156(13) 0.0054(11) -0.0009(11) 0.0024(11)
C13 0.0248(15) 0.0229(15) 0.0165(13) 0.0111(12) -0.0050(11) 0.0027(11)
C14 0.0299(16) 0.0211(14) 0.0171(14) 0.0155(13) -0.0063(12) 0.0006(11)
C15 0.0163(13) 0.0167(14) 0.0185(14) 0.0045(11) 0.0002(11) 0.0035(11)
C16 0.0248(16) 0.0171(14) 0.0359(17) 0.0082(13) -0.0020(13) -0.0008(13)
C17 0.0245(16) 0.0193(15) 0.051(2) 0.0075(13) 0.0014(14) -0.0042(14)
C18 0.0354(18) 0.0161(15) 0.047(2) 0.0097(14) 0.0055(15) 0.0023(14)
C19 0.0388(18) 0.0387(18) 0.0306(17) 0.0297(16) -0.0061(14) -0.0051(14)
C20 0.0317(17) 0.0363(18) 0.0267(16) 0.0252(15) -0.0032(13) -0.0060(13)
C21 0.0322(18) 0.060(2) 0.0190(15) 0.0266(17) 0.0005(13) 0.0028(15)
C22 0.0253(17) 0.044(2) 0.0289(17) 0.0129(15) 0.0007(13) 0.0078(15)
C23 0.0265(16) 0.0365(18) 0.0230(15) 0.0165(14) 0.0007(12) 0.0045(13)
C24 0.046(2) 0.0370(18) 0.0225(16) 0.0226(16) -0.0071(14) 0.0034(14)
C25 0.044(2) 0.0308(17) 0.0320(17) 0.0221(16) -0.0051(15) 0.0015(14)
C26 0.0279(17) 0.0392(19) 0.0248(16) 0.0075(15) -0.0015(13) 0.0070(14)
C27 0.0231(15) 0.0245(15) 0.0243(15) 0.0087(13) -0.0089(12) 0.0015(12)
C28 0.0274(16) 0.0282(16) 0.0300(16) 0.0126(14) -0.0033(13) 0.0064(13)
C29 0.0261(16) 0.0342(18) 0.0313(17) 0.0121(14) -0.0063(13) 0.0083(14)
N3 0.0227(13) 0.0186(12) 0.0223(12) 0.0084(10) -0.0047(10) 0.0019(10)
N4 0.0277(14) 0.0245(13) 0.0230(13) 0.0066(11) -0.0042(10) 0.0035(10)
O3 0.0197(10) 0.0154(9) 0.0169(9) 0.0028(8) -0.0040(8) 0.0057(8)
O4 0.0186(10) 0.0165(10) 0.0182(9) 0.0000(8) -0.0043(8) 0.0018(8)
O5 0.0359(12) 0.0168(10) 0.0123(9) 0.0119(9) -0.0070(8) 0.0007(7)
O6 0.0324(11) 0.0194(10) 0.0159(9) 0.0133(9) -0.0044(8) -0.0009(8)
O7 0.0352(12) 0.0159(10) 0.0236(10) 0.0131(9) -0.0012(9) 0.0006(8)
O8 0.0170(10) 0.0111(9) 0.0185(9) 0.0046(8) -0.0016(8) 0.0006(7)
C1 0.0170(13) 0.0163(14) 0.0152(13) 0.0042(11) 0.0010(11) 0.0027(11)
C2 0.0172(13) 0.0141(13) 0.0160(13) 0.0062(11) 0.0000(11) 0.0018(10)
C3 0.0218(14) 0.0137(13) 0.0182(13) 0.0069(11) -0.0001(11) 0.0033(11)
N1 0.0225(12) 0.0168(12) 0.0292(13) 0.0086(10) -0.0038(10) 0.0005(10)
N2 0.0278(13) 0.0208(12) 0.0219(12) 0.0155(11) -0.0028(10) -0.0028(10)
O1 0.0160(10) 0.0139(9) 0.0337(11) 0.0030(8) -0.0038(8) 0.0049(8)
O2 0.0169(10) 0.0174(10) 0.0257(10) -0.0009(8) -0.0063(8) 0.0079(8)
Co1 0.01564(19) 0.01004(18) 0.01836(19) 0.00323(15) -0.00388(14) 0.00201(14)
Co2 0.01722(19) 0.01009(18) 0.01444(18) 0.00264(15) -0.00307(14) 0.00217(14)

loop_
_atom_type_symbol
_atom_type_description
_atom_type_scat_dispersion_real
_atom_type_scat_dispersion_imag
_atom_type_scat_source
C C 0.0033 0.0016 'International Tables Vol C Tables 4.2.6.8 and 6.1.1.4'
H H 0.0000 0.0000 'International Tables Vol C Tables 4.2.6.8 and 6.1.1.4'
N N 0.0061 0.0033 'International Tables Vol C Tables 4.2.6.8 and 6.1.1.4'
O O 0.0106 0.0060 'International Tables Vol C Tables 4.2.6.8 and 6.1.1.4'
Co Co 0.3494 0.9721 'International Tables Vol C Tables 4.2.6.8 and 6.1.1.4'

loop_
_geom_angle_atom_site_label_1
_geom_angle_atom_site_label_2
_geom_angle_atom_site_label_3
_geom_angle_site_symmetry_1
_geom_angle_site_symmetry_3
_geom_angle
C3 C4 C5 . . 121.2(2)
C3 C4 O5 . . 117.7(2)
C5 C4 O5 . . 120.9(2)
C4 C5 C6 . . 119.0(2)
C4 C5 H5 . . 120.5
C6 C5 H5 . . 120.5
C7 C6 C5 . . 119.9(2)
C7 C6 C8 . . 120.4(2)
C5 C6 C8 . . 119.7(2)
C6 C7 C2 . . 120.7(2)
C6 C7 H7 . . 119.6
C2 C7 H7 . . 119.6
O4 C8 O3 . . 126.2(2)
O4 C8 C6 . . 118.0(2)
O3 C8 C6 . . 115.9(2)
C10 C9 C14 . . 120.6(2)
C10 C9 O5 . . 123.5(2)
C14 C9 O5 . . 115.8(2)
C9 C10 C11 . . 119.0(2)
C9 C10 H10 . . 120.5
C11 C10 H10 . . 120.5
C10 C11 C12 . . 121.4(3)
C10 C11 H11 . . 119.3
C12 C11 H11 . . 119.3
C13 C12 C11 . . 118.7(2)
C13 C12 C15 . . 122.1(2)
C11 C12 C15 . . 119.2(2)
C12 C13 C14 . . 120.7(2)
C12 C13 H13 . . 119.7
C14 C13 H13 . . 119.7
C9 C14 C13 . . 119.5(3)
C9 C14 H14 . . 120.2
C13 C14 H14 . . 120.2
O7 C15 O6 . . 124.9(2)
O7 C15 C12 . . 116.9(2)
O6 C15 C12 . . 118.2(2)
N1 C16 N2 . . 111.8(2)
N1 C16 H16 . . 124.1
N2 C16 H16 . . 124.1
C18 C17 N1 . . 110.1(3)
C18 C17 H17 . . 125.0
N1 C17 H17 . . 125.0
C17 C18 N2 . . 106.5(2)
C17 C18 H18 . . 126.8
N2 C18 H18 . . 126.8
N2 C19 C20 . . 110.2(2)
N2 C19 H19A . . 109.6
C20 C19 H19A . . 109.6
N2 C19 H19B . . 109.6
C20 C19 H19B . . 109.6
H19A C19 H19B . . 108.1
C21 C20 C25 . . 118.4(3)
C21 C20 C19 . . 119.7(3)
C25 C20 C19 . . 121.7(3)
C22 C21 C20 . . 121.5(3)
C22 C21 H21 . . 119.2
C20 C21 H21 . . 119.2
C21 C22 C23 . . 120.0(3)
C21 C22 H22 . . 120.0
C23 C22 H22 . . 120.0
C22 C23 C24 . . 119.1(3)
C22 C23 C26 . . 118.5(3)
C24 C23 C26 . . 122.5(3)
C23 C24 C25 . . 120.7(3)
C23 C24 H24 . . 119.7
C25 C24 H24 . . 119.7
C20 C25 C24 . . 120.2(3)
C20 C25 H25 . . 119.9
C24 C25 H25 . . 119.9
N4 C26 C23 . . 113.2(2)
N4 C26 H26A . . 108.9
C23 C26 H26A . . 108.9
N4 C26 H26B . . 108.9
C23 C26 H26B . . 108.9
H26A C26 H26B . . 107.8
N3 C27 N4 . . 111.6(3)
N3 C27 H27 . . 124.2
N4 C27 H27 . . 124.2
C29 C28 N3 . . 109.8(3)
C29 C28 H28 . . 125.1
N3 C28 H28 . . 125.1
C28 C29 N4 . . 106.0(3)
C28 C29 H29 . . 127.0
N4 C29 H29 . . 127.0
C27 N3 C28 . . 105.6(2)
C27 N3 Co1 . 2_766 121.73(19)
C28 N3 Co1 . 2_766 132.6(2)
C27 N4 C29 . . 107.0(2)
C27 N4 C26 . . 126.5(3)
C29 N4 C26 . . 126.5(2)
C8 O3 Co2 . 2_775 134.31(16)
C8 O4 Co1 . 1_665 132.65(17)
C9 O5 C4 . . 118.20(19)
C15 O6 Co2 . 2_776 115.77(17)
C15 O7 Co1 . 2_776 144.04(18)
Co2 O8 Co1 . . 106.75(8)
Co2 O8 Co2 . 2_665 100.27(8)
Co1 O8 Co2 . 2_665 123.61(8)
Co2 O8 H8O . . 116(2)
Co1 O8 H8O . . 99(2)
Co2 O8 H8O 2_665 . 112(2)
O1 C1 O2 . . 125.9(2)
O1 C1 C2 . . 117.1(2)
O2 C1 C2 . . 117.0(2)
C7 C2 C3 . . 119.5(2)
C7 C2 C1 . . 120.6(2)
C3 C2 C1 . . 119.8(2)
C4 C3 C2 . . 119.6(2)
C4 C3 H3 . . 120.2
C2 C3 H3 . . 120.2
C16 N1 C17 . . 104.8(2)
C16 N1 Co1 . . 120.66(19)
C17 N1 Co1 . . 129.3(2)
C16 N2 C18 . . 106.8(2)
C16 N2 C19 . . 126.8(2)
C18 N2 C19 . . 126.2(2)
C1 O1 Co1 . . 125.59(17)
C1 O2 Co2 . . 130.90(16)
O4 Co1 O8 1_445 . 93.75(7)
O4 Co1 O1 1_445 . 171.43(7)
O8 Co1 O1 . . 94.52(7)
O4 Co1 O7 1_445 2_776 90.30(7)
O8 Co1 O7 . 2_776 95.87(7)
O1 Co1 O7 . 2_776 86.61(7)
O4 Co1 N1 1_445 . 94.34(8)
O8 Co1 N1 . . 90.45(8)
O1 Co1 N1 . . 87.85(8)
O7 Co1 N1 2_776 . 171.91(8)
O4 Co1 N3 1_445 2_766 84.20(8)
O8 Co1 N3 . 2_766 177.78(8)
O1 Co1 N3 . 2_766 87.50(8)
O7 Co1 N3 2_776 2_766 83.32(8)
N1 Co1 N3 . 2_766 90.55(9)
O3 Co2 O8 2_775 . 140.83(8)
O3 Co2 O6 2_775 2_776 104.88(7)
O8 Co2 O6 . 2_776 113.82(7)
O3 Co2 O2 2_775 . 86.27(7)
O8 Co2 O2 . . 98.24(7)
O6 Co2 O2 2_776 . 91.54(8)
O3 Co2 O8 2_775 2_665 94.91(7)
O8 Co2 O8 . 2_665 79.73(8)
O6 Co2 O8 2_776 2_665 89.87(7)
O2 Co2 O8 . 2_665 177.87(7)

loop_
_geom_bond_atom_site_label_1
_geom_bond_atom_site_label_2
_geom_bond_site_symmetry_2
_geom_bond_distance
C4 C3 . 1.381(4)
C4 C5 . 1.391(3)
C4 O5 . 1.398(3)
C5 C6 . 1.393(3)
C5 H5 . 0.9500
C6 C7 . 1.386(3)
C6 C8 . 1.508(3)
C7 C2 . 1.390(3)
C7 H7 . 0.9500
C8 O4 . 1.248(3)
C8 O3 . 1.268(3)
C9 C10 . 1.385(4)
C9 C14 . 1.388(3)
C9 O5 . 1.388(3)
C10 C11 . 1.386(4)
C10 H10 . 0.9500
C11 C12 . 1.390(3)
C11 H11 . 0.9500
C12 C13 . 1.388(4)
C12 C15 . 1.504(4)
C13 C14 . 1.390(4)
C13 H13 . 0.9500
C14 H14 . 0.9500
C15 O7 . 1.246(3)
C15 O6 . 1.272(3)
C16 N1 . 1.318(4)
C16 N2 . 1.341(3)
C16 H16 . 0.9500
C17 C18 . 1.347(4)
C17 N1 . 1.369(4)
C17 H17 . 0.9500
C18 N2 . 1.360(4)
C18 H18 . 0.9500
C19 N2 . 1.482(3)
C19 C20 . 1.508(4)
C19 H19A . 0.9900
C19 H19B . 0.9900
C20 C21 . 1.383(4)
C20 C25 . 1.390(4)
C21 C22 . 1.381(4)
C21 H21 . 0.9500
C22 C23 . 1.383(4)
C22 H22 . 0.9500
C23 C24 . 1.386(4)
C23 C26 . 1.519(4)
C24 C25 . 1.390(4)
C24 H24 . 0.9500
C25 H25 . 0.9500
C26 N4 . 1.460(4)
C26 H26A . 0.9900
C26 H26B . 0.9900
C27 N3 . 1.312(4)
C27 N4 . 1.346(3)
C27 H27 . 0.9500
C28 C29 . 1.357(4)
C28 N3 . 1.371(3)
C28 H28 . 0.9500
C29 N4 . 1.370(4)
C29 H29 . 0.9500
N3 Co1 2_766 2.139(2)
O3 Co2 2_775 1.9848(16)
O4 Co1 1_665 2.0791(17)
O6 Co2 2_776 2.0247(18)
O7 Co1 2_776 2.1279(19)
O8 Co2 . 2.0000(17)
O8 Co1 . 2.0811(17)
O8 Co2 2_665 2.1395(18)
O8 H8O . 0.839(17)
C1 O1 . 1.256(3)
C1 O2 . 1.262(3)
C1 C2 . 1.505(3)
C2 C3 . 1.392(3)
C3 H3 . 0.9500
N1 Co1 . 2.134(2)
O1 Co1 . 2.0860(17)
O2 Co2 . 2.0813(18)
Co1 O4 1_445 2.0791(17)
Co1 O7 2_776 2.1279(19)
Co1 N3 2_766 2.139(2)
Co2 O3 2_775 1.9848(16)
Co2 O6 2_776 2.0247(18)
Co2 O8 2_665 2.1395(18)

loop_
_geom_torsion_atom_site_label_1
_geom_torsion_atom_site_label_2
_geom_torsion_atom_site_label_3
_geom_torsion_atom_site_label_4
_geom_torsion_site_symmetry_1
_geom_torsion_site_symmetry_4
_geom_torsion
C3 C4 C5 C6 . . 1.6(4)
O5 C4 C5 C6 . . 178.5(2)
C4 C5 C6 C7 . . 0.3(4)
C4 C5 C6 C8 . . 179.9(2)
C5 C6 C7 C2 . . -1.6(4)
C8 C6 C7 C2 . . 178.8(2)
C7 C6 C8 O4 . . 174.1(2)
C5 C6 C8 O4 . . -5.5(4)
C7 C6 C8 O3 . . -5.3(4)
C5 C6 C8 O3 . . 175.1(2)
C14 C9 C10 C11 . . 2.3(4)
O5 C9 C10 C11 . . -179.5(2)
C9 C10 C11 C12 . . -1.3(4)
C10 C11 C12 C13 . . -0.9(4)
C10 C11 C12 C15 . . 176.8(3)
C11 C12 C13 C14 . . 2.2(4)
C15 C12 C13 C14 . . -175.4(2)
C10 C9 C14 C13 . . -1.0(4)
O5 C9 C14 C13 . . -179.4(2)
C12 C13 C14 C9 . . -1.3(4)
C13 C12 C15 O7 . . 158.7(3)
C11 C12 C15 O7 . . -18.9(4)
C13 C12 C15 O6 . . -21.7(4)
C11 C12 C15 O6 . . 160.7(2)
N1 C17 C18 N2 . . 0.1(4)
N2 C19 C20 C21 . . -86.0(3)
N2 C19 C20 C25 . . 90.5(3)
C25 C20 C21 C22 . . -2.4(5)
C19 C20 C21 C22 . . 174.3(3)
C20 C21 C22 C23 . . 2.0(5)
C21 C22 C23 C24 . . 0.1(5)
C21 C22 C23 C26 . . 179.8(3)
C22 C23 C24 C25 . . -1.8(5)
C26 C23 C24 C25 . . 178.5(3)
C21 C20 C25 C24 . . 0.7(5)
C19 C20 C25 C24 . . -175.9(3)
C23 C24 C25 C20 . . 1.4(5)
C22 C23 C26 N4 . . 152.3(3)
C24 C23 C26 N4 . . -28.0(4)
N3 C28 C29 N4 . . 0.7(3)
N4 C27 N3 C28 . . 0.3(3)
N4 C27 N3 Co1 . 2_766 -177.40(17)
C29 C28 N3 C27 . . -0.6(3)
C29 C28 N3 Co1 . 2_766 176.76(19)
N3 C27 N4 C29 . . 0.1(3)
N3 C27 N4 C26 . . -178.5(3)
C28 C29 N4 C27 . . -0.4(3)
C28 C29 N4 C26 . . 178.1(3)
C23 C26 N4 C27 . . 115.6(3)
C23 C26 N4 C29 . . -62.6(4)
O4 C8 O3 Co2 . 2_775 -3.0(4)
C6 C8 O3 Co2 . 2_775 176.27(17)
O3 C8 O4 Co1 . 1_665 -39.8(4)
C6 C8 O4 Co1 . 1_665 140.96(19)
C10 C9 O5 C4 . . 18.1(4)
C14 C9 O5 C4 . . -163.6(2)
C3 C4 O5 C9 . . -123.9(3)
C5 C4 O5 C9 . . 59.1(3)
O7 C15 O6 Co2 . 2_776 27.6(3)
C12 C15 O6 Co2 . 2_776 -151.95(18)
O6 C15 O7 Co1 . 2_776 -17.9(5)
C12 C15 O7 Co1 . 2_776 161.6(2)
C6 C7 C2 C3 . . 1.0(4)
C6 C7 C2 C1 . . 178.1(2)
O1 C1 C2 C7 . . 158.0(2)
O2 C1 C2 C7 . . -23.4(4)
O1 C1 C2 C3 . . -24.9(4)
O2 C1 C2 C3 . . 153.7(2)
C5 C4 C3 C2 . . -2.2(4)
O5 C4 C3 C2 . . -179.2(2)
C7 C2 C3 C4 . . 0.9(4)
C1 C2 C3 C4 . . -176.3(2)
N2 C16 N1 C17 . . -1.2(3)
N2 C16 N1 Co1 . . 155.63(18)
C18 C17 N1 C16 . . 0.7(4)
C18 C17 N1 Co1 . . -153.4(2)
N1 C16 N2 C18 . . 1.2(3)
N1 C16 N2 C19 . . -174.3(3)
C17 C18 N2 C16 . . -0.8(3)
C17 C18 N2 C19 . . 174.8(3)
C20 C19 N2 C16 . . 36.0(4)
C20 C19 N2 C18 . . -138.8(3)
O2 C1 O1 Co1 . . -36.0(4)
C2 C1 O1 Co1 . . 142.50(19)
O1 C1 O2 Co2 . . 21.4(4)
C2 C1 O2 Co2 . . -157.07(18)
Co2 O8 Co1 O4 . 1_445 119.02(9)
Co2 O8 Co1 O4 2_665 1_445 3.95(11)
Co2 O8 Co1 O1 . . -58.72(9)
Co2 O8 Co1 O1 2_665 . -173.79(10)
Co2 O8 Co1 O7 . 2_776 28.33(9)
Co2 O8 Co1 O7 2_665 2_776 -86.74(11)
Co2 O8 Co1 N1 . . -146.60(9)
Co2 O8 Co1 N1 2_665 . 98.33(11)
Co2 O8 Co1 N3 . 2_766 97(2)
Co2 O8 Co1 N3 2_665 2_766 -18(2)
C1 O1 Co1 O4 . 1_445 -109.8(5)
C1 O1 Co1 O8 . . 54.9(2)
C1 O1 Co1 O7 . 2_776 -40.8(2)
C1 O1 Co1 N1 . . 145.2(2)
C1 O1 Co1 N3 . 2_766 -124.2(2)
C16 N1 Co1 O4 . 1_445 -147.6(2)
C17 N1 Co1 O4 . 1_445 2.9(3)
C16 N1 Co1 O8 . . 118.6(2)
C17 N1 Co1 O8 . . -90.9(3)
C16 N1 Co1 O1 . . 24.1(2)
C17 N1 Co1 O1 . . 174.6(3)
C16 N1 Co1 O7 . 2_776 -22.8(7)
C17 N1 Co1 O7 . 2_776 127.7(5)
C16 N1 Co1 N3 . 2_766 -63.4(2)
C17 N1 Co1 N3 . 2_766 87.1(3)
Co1 O8 Co2 O3 . 2_775 144.91(9)
Co2 O8 Co2 O3 2_665 2_775 -85.14(12)
Co1 O8 Co2 O6 . 2_776 -44.69(10)
Co2 O8 Co2 O6 2_665 2_776 85.26(9)
Co1 O8 Co2 O2 . . 50.69(9)
Co2 O8 Co2 O2 2_665 . -179.37(7)
Co1 O8 Co2 O8 . 2_665 -129.95(12)
Co2 O8 Co2 O8 2_665 2_665 0.0
C1 O2 Co2 O3 . 2_775 -171.8(2)
C1 O2 Co2 O8 . . -31.0(2)
C1 O2 Co2 O6 . 2_776 83.4(2)
C1 O2 Co2 O8 . 2_665 -48(2)
